data_4318191
loop_
_publ_author_name
'Vsevolod V. Rostovtsev'
'Lawrence M. Henling'
'Jay A. Labinger'
'John E. Bercaw'

_publ_contact_author
;       Lawrence M. Henling
         Beckman Institute
         California Institute of Technology
         Pasadena, CA  91125
         USA
;
_publ_contact_author_email xray@caltech.edu
_publ_contact_author_fax '(626) 449 4159'
_publ_contact_author_phone '(626) 395 2735'
_publ_section_title
;
 Structural and Mechanistic Investigations of the Oxidation of
 Dimethylplatinum(II) Complexes by Dioxygen
;
_journal_name_full 'Inorganic Chemistry'
_journal_page_first 3608
_journal_page_last 3619
_journal_paper_doi 10.1021/ic0112903
_journal_volume 41
_journal_year 2002
_chemical_formula_sum 'C9 H26 N2 O2 Pt'
_chemical_formula_weight 389.41
_chemical_name_systematic
;
  ?
;
_space_group_IT_number 62
_symmetry_cell_setting orthorhombic
_symmetry_Int_Tables_number 62
_symmetry_space_group_name_Hall '-P 2ac 2n'
_symmetry_space_group_name_H-M 'P n m a'
_atom_sites_solution_hydrogens geom
_atom_sites_solution_primary direct
_atom_sites_solution_secondary difmap
_audit_creation_method SHELXL-97
_cell_angle_alpha 90.00
_cell_angle_beta 90.00
_cell_angle_gamma 90.00
_cell_formula_units_Z 4
_cell_length_a 16.101(5)
_cell_length_b 13.245(4)
_cell_length_c 6.134(2)
_cell_measurement_reflns_used 25
_cell_measurement_temperature 84
_cell_measurement_theta_max 14
_cell_measurement_theta_min 13
_cell_volume 1308.1(7)
_computing_cell_refinement 'CAD-4 Software (Enraf-Nonius, 1989)'
_computing_data_collection 'CAD-4 Software (Enraf-Nonius, 1989)'
_computing_data_reduction 'CRYM (Duchamp, 1964)'
_computing_molecular_graphics 'Diamond, Bruker SHELXTL v5.1'
_computing_publication_material 'Bruker SHELXTL v5.1'
_computing_structure_refinement 'SHELXL-97 (Sheldrick, 1997)'
_computing_structure_solution 'SHELXS-97 (Sheldrick, 1990)'
_diffrn_ambient_temperature 84
_diffrn_measured_fraction_theta_full 1.000
_diffrn_measured_fraction_theta_max 1.000
_diffrn_measurement_device_type CAD-4
_diffrn_measurement_method \w-scan
_diffrn_radiation_monochromator graphite
_diffrn_radiation_source 'normal-focus sealed tube'
_diffrn_radiation_type MoK\a
_diffrn_radiation_wavelength 0.71073
_diffrn_reflns_av_R_equivalents 0.013
_diffrn_reflns_av_sigmaI/netI 0.0299
_diffrn_reflns_limit_h_max 19
_diffrn_reflns_limit_h_min -19
_diffrn_reflns_limit_k_max 0
_diffrn_reflns_limit_k_min -15
_diffrn_reflns_limit_l_max 7
_diffrn_reflns_limit_l_min -7
_diffrn_reflns_number 5701
_diffrn_reflns_theta_full 25
_diffrn_reflns_theta_max 25
_diffrn_reflns_theta_min 1.5
_diffrn_standards_decay_% 0
_diffrn_standards_interval_time 75
_diffrn_standards_number 3
_exptl_absorpt_coefficient_mu 10.710
_exptl_absorpt_correction_T_max 1.10
_exptl_absorpt_correction_T_min 0.89
_exptl_absorpt_correction_type '\y-scan (North, Phillips & Matthews, 1968)'
_exptl_crystal_colour colorless
_exptl_crystal_density_diffrn 1.977
_exptl_crystal_density_method 'not measured'
_exptl_crystal_description prismatic
_exptl_crystal_F_000 752
_exptl_crystal_size_max 0.15
_exptl_crystal_size_mid 0.13
_exptl_crystal_size_min 0.11
_refine_diff_density_max 1.624
_refine_diff_density_min -2.314
_refine_diff_density_rms 0.205
_refine_ls_extinction_method none
_refine_ls_goodness_of_fit_ref 1.828
_refine_ls_hydrogen_treatment refxyz
_refine_ls_matrix_type full
_refine_ls_number_parameters 133
_refine_ls_number_reflns 1203
_refine_ls_number_restraints 0
_refine_ls_restrained_S_all 1.828
_refine_ls_R_factor_all 0.0460
_refine_ls_R_factor_gt 0.0297
_refine_ls_shift/su_max 0.155
_refine_ls_shift/su_mean 0.011
_refine_ls_structure_factor_coef Fsqd
_refine_ls_weighting_details w=1/\s^2^(Fo^2^)
_refine_ls_weighting_scheme sigma
_refine_ls_wR_factor_gt 0.0533
_refine_ls_wR_factor_ref 0.0593
_reflns_number_gt 1026
_reflns_number_total 1203
_reflns_threshold_expression >2sigma(I)
_cod_data_source_file ic0112903_1.cif
_cod_data_source_block vvr1
_cod_database_code 4318191

loop_
_symmetry_equiv_pos_as_xyz
'x, y, z'
'-x+1/2, -y, z+1/2'
'-x, y+1/2, -z'
'x+1/2, -y+1/2, -z+1/2'
'-x, -y, -z'
'x-1/2, y, -z-1/2'
'x, -y-1/2, z'
'-x-1/2, y-1/2, z-1/2'

loop_
_atom_site_label
_atom_site_type_symbol
_atom_site_fract_x
_atom_site_fract_y
_atom_site_fract_z
_atom_site_U_iso_or_equiv
_atom_site_adp_type
_atom_site_occupancy
_atom_site_symmetry_multiplicity
_atom_site_calc_flag
_atom_site_refinement_flags
_atom_site_disorder_assembly
_atom_site_disorder_group
Pt Pt 0.45694(2) 0.7500 0.21374(5) 0.02434(13) Uani 1 2 d S . .
O1 O 0.4018(5) 0.7500 -0.0776(11) 0.038(2) Uani 1 2 d S . .
H0A H 0.424(8) 0.7500 -0.15(2) 0.045 Uiso 1 2 d S . .
O2 O 0.5027(5) 0.7500 0.5218(10) 0.0292(17) Uani 1 2 d S . .
N N 0.3613(3) 0.6391(5) 0.3215(8) 0.0307(14) Uani 1 1 d . . .
C1 C 0.5369(5) 0.6432(6) 0.1148(11) 0.0318(17) Uani 1 1 d . . .
H1A H 0.595(4) 0.670(6) 0.093(11) 0.038 Uiso 1 1 d . . .
H1B H 0.537(5) 0.589(6) 0.206(11) 0.038 Uiso 1 1 d . . .
H1C H 0.518(4) 0.610(6) -0.002(13) 0.038 Uiso 1 1 d . . .
C2 C 0.5864(7) 0.7500 0.5534(17) 0.037(3) Uani 1 2 d S . .
H2A H 0.605(7) 0.7500 0.709(18) 0.044 Uiso 1 2 d S . .
H2B H 0.615(5) 0.693(6) 0.501(12) 0.044 Uiso 1 1 d . . .
C3A C 0.2863(12) 0.6983(16) 0.342(3) 0.036(5) Uani 0.50 1 d P . .
H3AA H 0.241(17) 0.675(19) 0.43(4) 0.043 Uiso 0.50 1 d P . .
H3AB H 0.253(9) 0.714(10) 0.23(2) 0.043 Uiso 0.50 1 d P . .
C4A C 0.3439(15) 0.558(2) 0.141(3) 0.040(5) Uiso 0.50 1 d P A 1
H4AA H 0.293(10) 0.505(13) 0.20(3) 0.048 Uiso 0.50 1 d P B 1
H4AB H 0.386(12) 0.510(13) 0.17(3) 0.048 Uiso 0.50 1 d P C 1
H4AC H 0.338(12) 0.610(16) 0.02(3) 0.048 Uiso 0.50 1 d P D 1
C3B C 0.3022(12) 0.7046(14) 0.454(4) 0.034(5) Uani 0.50 1 d P . .
H3BA H 0.256(18) 0.665(19) 0.48(3) 0.041 Uiso 0.50 1 d P . .
H3BB H 0.327(8) 0.719(10) 0.62(2) 0.041 Uiso 0.50 1 d P . .
C4B C 0.3169(15) 0.5886(19) 0.150(3) 0.041(5) Uiso 0.50 1 d P A 2
H4BA H 0.256(10) 0.549(13) 0.22(3) 0.049 Uiso 0.50 1 d P E 2
H4BB H 0.375(13) 0.549(17) 0.09(3) 0.049 Uiso 0.50 1 d P F 2
H4BC H 0.296(10) 0.638(14) 0.08(3) 0.049 Uiso 0.50 1 d P G 2
C5 C 0.3875(7) 0.5729(9) 0.4983(17) 0.060(3) Uani 1 1 d . A .
H5A H 0.337(6) 0.527(8) 0.557(14) 0.073 Uiso 1 1 d . . .
H5B H 0.426(6) 0.533(8) 0.470(16) 0.073 Uiso 1 1 d . . .
H5C H 0.407(6) 0.612(7) 0.618(15) 0.073 Uiso 1 1 d . . .

loop_
_atom_site_aniso_label
_atom_site_aniso_U_11
_atom_site_aniso_U_22
_atom_site_aniso_U_33
_atom_site_aniso_U_23
_atom_site_aniso_U_13
_atom_site_aniso_U_12
Pt 0.0264(2) 0.0334(2) 0.01328(18) 0.000 -0.00092(18) 0.000
O1 0.030(5) 0.065(6) 0.018(4) 0.000 0.001(3) 0.000
O2 0.034(4) 0.043(5) 0.011(3) 0.000 -0.002(3) 0.000
N 0.031(3) 0.039(4) 0.021(3) -0.008(3) -0.003(2) -0.007(3)
C1 0.037(4) 0.038(5) 0.021(3) 0.001(3) -0.001(4) -0.015(4)
C2 0.035(7) 0.061(9) 0.015(5) 0.000 0.002(5) 0.000
C3A 0.018(9) 0.059(11) 0.030(12) 0.000(9) -0.006(9) 0.006(7)
C3B 0.031(11) 0.044(11) 0.026(11) 0.013(9) -0.001(9) -0.008(7)
C5 0.062(7) 0.069(8) 0.050(6) 0.028(5) -0.010(5) -0.022(6)

loop_
_atom_type_symbol
_atom_type_description
_atom_type_scat_dispersion_real
_atom_type_scat_dispersion_imag
_atom_type_scat_source
C C 0.0033 0.0016 'International Tables Vol C Tables 4.2.6.8 and 6.1.1.4'
H H 0.0000 0.0000 'International Tables Vol C Tables 4.2.6.8 and 6.1.1.4'
N N 0.0061 0.0033 'International Tables Vol C Tables 4.2.6.8 and 6.1.1.4'
O O 0.0106 0.0060 'International Tables Vol C Tables 4.2.6.8 and 6.1.1.4'
Pt Pt -1.7033 8.3905 'International Tables Vol C Tables 4.2.6.8 and 6.1.1.4'

loop_
_geom_angle_atom_site_label_1
_geom_angle_atom_site_label_2
_geom_angle_atom_site_label_3
_geom_angle
_geom_angle_site_symmetry_1
_geom_angle_site_symmetry_3
_geom_angle_publ_flag
O1 Pt C1 90.8(3) . . yes
C1 Pt C1 89.6(5) 7_575 . yes
O1 Pt O2 174.9(3) . . yes
C1 Pt O2 92.8(3) . . yes
O1 Pt N 87.6(2) . . yes
C1 Pt N 176.1(3) 7_575 . yes
C1 Pt N 93.9(3) . . yes
O2 Pt N 88.6(2) . . yes
N Pt N 82.5(3) . 7_575 yes
Pt O1 H0A 113(10) . . yes
C2 O2 Pt 119.5(6) . . yes
C4B N C5 114.2(11) . . ?
C3A N C5 120.3(10) . . ?
C4B N C3B 110.1(14) . . ?
C5 N C3B 97.3(10) . . ?
C3A N C4A 106.5(14) . . ?
C5 N C4A 99.4(12) . . ?
C4B N Pt 115.7(9) . . ?
C3A N Pt 104.2(9) . . ?
C5 N Pt 114.6(5) . . ?
C3B N Pt 102.4(8) . . ?
C4A N Pt 111.5(8) . . ?
Pt C1 H1A 113(4) . . ?
Pt C1 H1B 112(5) . . ?
H1A C1 H1B 111(6) . . ?
Pt C1 H1C 112(5) . . ?
H1A C1 H1C 112(6) . . ?
H1B C1 H1C 96(6) . . ?
O2 C2 H2A 115(6) . . ?
O2 C2 H2B 116(5) . . ?
H2A C2 H2B 100(6) . . ?
N C3A H3AA 120(10) . . ?
N C3A H3AB 123(9) . . ?
H3AA C3A H3AB 95(10) . . ?
N C4A H4AA 108(8) . . ?
N C4A H4AB 103(10) . . ?
H4AA C4A H4AB 94(10) . . ?
N C4A H4AC 94(10) . . ?
H4AA C4A H4AC 126(10) . . ?
H4AB C4A H4AC 130(10) . . ?
N C3B H3BA 106(10) . . ?
N C3B H3BB 111(7) . . ?
H3BA C3B H3BB 104(10) . . ?
N C4B H4BA 111(8) . . ?
N C4B H4BB 93(10) . . ?
N C4B H4BC 102(10) . . ?
H4BA C4B H4BC 102(10) . . ?
H4BB C4B H4BC 120(10) . . ?
N C5 H5A 111(5) . . ?
N C5 H5B 116(7) . . ?
H5A C5 H5B 106(8) . . ?
N C5 H5C 110(6) . . ?
H5A C5 H5C 108(7) . . ?
H5B C5 H5C 104(9) . . ?

loop_
_geom_bond_atom_site_label_1
_geom_bond_atom_site_label_2
_geom_bond_distance
_geom_bond_site_symmetry_2
_geom_bond_publ_flag
Pt O1 1.995(7) . yes
Pt C1 2.007(8) . yes
Pt O2 2.028(6) . yes
Pt N 2.229(6) . yes
O1 H0A 0.55(12) . yes
O2 C2 1.362(13) . yes
N C4B 1.436(19) . ?
N C3A 1.445(19) . ?
N C5 1.457(11) . ?
N C3B 1.52(2) . ?
N C4A 1.57(2) . ?
C1 H1A 1.00(7) . ?
C1 H1B 0.91(8) . ?
C1 H1C 0.89(8) . ?
C2 H2A 1.00(11) . ?
C2 H2B 0.94(7) . ?
C3A C3B 1.48(2) 7_575 ?
C3A H3AA 1.0(3) . ?
C3A H3AB 0.91(14) . ?
C4A H4AA 1.13(16) . ?
C4A H4AB 0.94(17) . ?
C4A H4AC 1.0(2) . ?
C3B H3BA 0.9(3) . ?
C3B H3BB 1.09(13) . ?
C4B H4BA 1.19(16) . ?
C4B H4BB 1.1(2) . ?
C4B H4BC 0.86(18) . ?
C5 H5A 1.08(10) . ?
C5 H5B 0.83(10) . ?
C5 H5C 0.95(10) . ?
C4A C4B 0.60(3) . yes
C3A C3B 0.74(2) . yes

loop_
_geom_hbond_atom_site_label_D
_geom_hbond_atom_site_label_H
_geom_hbond_atom_site_label_A
_geom_hbond_distance_DH
_geom_hbond_distance_HA
_geom_hbond_distance_DA
_geom_hbond_angle_DHA
_geom_hbond_site_symmetry_A
O1 H0A O2 0.55(12) 2.40(12) 2.946(9) 172(18) 1_554
